data_7044804
loop_
_publ_author_name
'Ovchinnikov, Alexander'
'Prakash, Jai'
'Bobev, Svilen'

_publ_section_title
;
 Crystal chemistry and magnetic properties of the solid solutions
 Ca14&#x2212;xRExMnBi11 (RE = La--Nd, Sm, and Gd--Ho; x &#x2248; 0.6--0.8)
;
_journal_name_full 'Dalton Transactions'
_journal_paper_doi 10.1039/C7DT03715E
_journal_year 2017
_chemical_formula_sum 'Bi11 Ca13.38 Mn Sm0.62'
_chemical_formula_weight 2983.76
_space_group_crystal_system tetragonal
_space_group_IT_number 142
_space_group_name_Hall '-I 4bd 2c'
_space_group_name_H-M_alt 'I 41/a c d'
_symmetry_space_group_name_Hall '-I 4bd 2c'
_symmetry_space_group_name_H-M 'I 41/a c d :2'
_audit_creation_method SHELXL-2014/7
_audit_update_record
;
2017-10-02 deposited with the CCDC.
2017-11-06 downloaded from the CCDC.
;
_cell_angle_alpha 90
_cell_angle_beta 90
_cell_angle_gamma 90
_cell_formula_units_Z 8
_cell_length_a 17.0213(13)
_cell_length_b 17.0213(13)
_cell_length_c 22.5111(16)
_cell_measurement_reflns_used 2864
_cell_measurement_temperature 200(2)
_cell_measurement_theta_max 29.34
_cell_measurement_theta_min 3.39
_cell_volume 6522.0(8)
_computing_cell_refinement 'Bruker SAINT'
_computing_data_collection 'Bruker APEX2'
_computing_data_reduction 'Bruker SAINT'
_computing_structure_refinement 'SHELXL-2014/7 (Sheldrick, 2014)'
_computing_structure_solution 'Bruker SHELXTL'
_diffrn_ambient_temperature 200(2)
_diffrn_measured_fraction_theta_full 1.000
_diffrn_measured_fraction_theta_max 1.000
_diffrn_measurement_device_type 'CCD area detector'
_diffrn_measurement_method 'phi and omega scans'
_diffrn_radiation_type MoK\a
_diffrn_radiation_wavelength 0.71073
_diffrn_reflns_av_R_equivalents 0.1329
_diffrn_reflns_av_unetI/netI 0.0888
_diffrn_reflns_Laue_measured_fraction_full 1.000
_diffrn_reflns_Laue_measured_fraction_max 1.000
_diffrn_reflns_limit_h_max 23
_diffrn_reflns_limit_h_min -23
_diffrn_reflns_limit_k_max 23
_diffrn_reflns_limit_k_min -23
_diffrn_reflns_limit_l_max 31
_diffrn_reflns_limit_l_min -24
_diffrn_reflns_number 26879
_diffrn_reflns_point_group_measured_fraction_full 1.000
_diffrn_reflns_point_group_measured_fraction_max 1.000
_diffrn_reflns_theta_full 25.242
_diffrn_reflns_theta_max 29.708
_diffrn_reflns_theta_min 2.393
_diffrn_source 'sealed tube'
_exptl_absorpt_coefficient_mu 62.689
_exptl_absorpt_correction_T_max 0.4322
_exptl_absorpt_correction_T_min 0.1088
_exptl_absorpt_correction_type multi-scan
_exptl_crystal_colour black
_exptl_crystal_density_diffrn 6.077
_exptl_crystal_description block
_exptl_crystal_F_000 9954
_exptl_crystal_size_max 0.150
_exptl_crystal_size_mid 0.100
_exptl_crystal_size_min 0.080
_refine_diff_density_max 2.680
_refine_diff_density_min -3.132
_refine_diff_density_rms 0.611
_refine_ls_extinction_coef 0.000010(4)
_refine_ls_extinction_expression Fc^*^=kFc[1+0.001xFc^2^\l^3^/sin(2\q)]^-1/4^
_refine_ls_extinction_method 'SHELXL-2014/7 (Sheldrick 2014'
_refine_ls_goodness_of_fit_ref 1.062
_refine_ls_hydrogen_treatment undef
_refine_ls_matrix_type full
_refine_ls_number_parameters 66
_refine_ls_number_reflns 2321
_refine_ls_number_restraints 0
_refine_ls_restrained_S_all 1.062
_refine_ls_R_factor_all 0.0527
_refine_ls_R_factor_gt 0.0430
_refine_ls_shift/su_max 0.000
_refine_ls_shift/su_mean 0.000
_refine_ls_structure_factor_coef Fsqd
_refine_ls_weighting_details 'w=1/[\s^2^(Fo^2^)+106.6035P] where P=(Fo^2^+2Fc^2^)/3'
_refine_ls_weighting_scheme calc
_refine_ls_wR_factor_gt 0.0989
_refine_ls_wR_factor_ref 0.1049
_reflns_Friedel_coverage 0.000
_reflns_number_gt 1946
_reflns_number_total 2321
_reflns_threshold_expression 'I > 2\s(I)'
_cod_data_source_file c7dt03715e2.cif
_cod_data_source_block shelx_CCDC4
_cod_original_cell_volume 6522.0(11)
_cod_database_code 7044804
_shelx_shelxl_version_number 2014/7
_shelx_space_group_comment
;
The symmetry employed for this shelxl refinement is uniquely defined
by the following loop, which should always be used as a source of
symmetry information in preference to the above space-group names.
They are only intended as comments.
;
_shelx_estimated_absorpt_t_min 0.038
_shelx_estimated_absorpt_t_max 0.082

loop_
_space_group_symop_operation_xyz
'x, y, z'
'-y+1/4, x+3/4, z+1/4'
'-x, -y+1/2, z'
'y+1/4, -x+1/4, z+3/4'
'x, -y, -z+1/2'
'-x+1/2, y, -z'
'y+3/4, x+1/4, -z+1/4'
'-y+1/4, -x+1/4, -z+1/4'
'x+1/2, y+1/2, z+1/2'
'-y+3/4, x+5/4, z+3/4'
'-x+1/2, -y+1, z+1/2'
'y+3/4, -x+3/4, z+5/4'
'x+1/2, -y+1/2, -z+1'
'-x+1, y+1/2, -z+1/2'
'y+5/4, x+3/4, -z+3/4'
'-y+3/4, -x+3/4, -z+3/4'
'-x, -y, -z'
'y-1/4, -x-3/4, -z-1/4'
'x, y-1/2, -z'
'-y-1/4, x-1/4, -z-3/4'
'-x, y, z-1/2'
'x-1/2, -y, z'
'-y-3/4, -x-1/4, z-1/4'
'y-1/4, x-1/4, z-1/4'
'-x+1/2, -y+1/2, -z+1/2'
'y+1/4, -x-1/4, -z+1/4'
'x+1/2, y, -z+1/2'
'-y+1/4, x+1/4, -z-1/4'
'-x+1/2, y+1/2, z'
'x, -y+1/2, z+1/2'
'-y-1/4, -x+1/4, z+1/4'
'y+1/4, x+1/4, z+1/4'

loop_
_atom_site_label
_atom_site_type_symbol
_atom_site_fract_x
_atom_site_fract_y
_atom_site_fract_z
_atom_site_U_iso_or_equiv
_atom_site_adp_type
_atom_site_occupancy
_atom_site_site_symmetry_order
_atom_site_calc_flag
_atom_site_refinement_flags_posn
_atom_site_refinement_flags_adp
_atom_site_refinement_flags_occupancy
Ca1 Ca 0.04097(10) 0.07363(10) 0.17159(8) 0.0135(6) Uani 0.930(4) 1 d . . P
Sm1 Sm 0.04097(10) 0.07363(10) 0.17159(8) 0.0135(6) Uani 0.070(4) 1 d . . P
Ca2 Ca 0.02356(12) 0.37663(11) 0.00362(10) 0.0159(7) Uani 0.956(5) 1 d . . P
Sm2 Sm 0.02356(12) 0.37663(11) 0.00362(10) 0.0159(7) Uani 0.044(5) 1 d . . P
Ca3 Ca 0.35299(15) 0.0000 0.2500 0.0131(10) Uani 0.962(6) 2 d S T P
Sm3 Sm 0.35299(15) 0.0000 0.2500 0.0131(10) Uani 0.038(6) 2 d S T P
Ca4 Ca 0.34137(14) 0.07281(12) 0.09263(10) 0.0178(8) Uani 0.977(4) 1 d . . P
Sm4 Sm 0.34137(14) 0.07281(12) 0.09263(10) 0.0178(8) Uani 0.023(4) 1 d . . P
Mn1 Mn 0.0000 0.2500 0.3750 0.0132(6) Uani 1 4 d S T P
Bi1 Bi 0.13854(2) 0.38854(2) 0.1250 0.01145(15) Uani 1 2 d S T P
Bi2 Bi 0.35861(2) 0.25598(2) 0.05957(2) 0.01266(14) Uani 1 1 d . . .
Bi3 Bi 0.12966(2) 0.02744(2) 0.04697(2) 0.01327(14) Uani 1 1 d . . .
Bi4 Bi 0.0000 0.2500 0.1250 0.01198(18) Uani 1 4 d S T P

loop_
_atom_site_aniso_label
_atom_site_aniso_U_11
_atom_site_aniso_U_22
_atom_site_aniso_U_33
_atom_site_aniso_U_23
_atom_site_aniso_U_13
_atom_site_aniso_U_12
Ca1 0.0133(9) 0.0111(9) 0.0161(11) 0.0007(6) 0.0012(7) 0.0004(6)
Sm1 0.0133(9) 0.0111(9) 0.0161(11) 0.0007(6) 0.0012(7) 0.0004(6)
Ca2 0.0127(10) 0.0167(11) 0.0181(13) -0.0021(7) 0.0016(7) 0.0044(7)
Sm2 0.0127(10) 0.0167(11) 0.0181(13) -0.0021(7) 0.0016(7) 0.0044(7)
Ca3 0.0124(14) 0.0112(14) 0.0157(17) 0.0024(10) 0.000 0.000
Sm3 0.0124(14) 0.0112(14) 0.0157(17) 0.0024(10) 0.000 0.000
Ca4 0.0234(13) 0.0143(11) 0.0157(13) 0.0007(8) 0.0033(8) 0.0016(8)
Sm4 0.0234(13) 0.0143(11) 0.0157(13) 0.0007(8) 0.0033(8) 0.0016(8)
Mn1 0.0127(9) 0.0127(9) 0.0143(17) 0.000 0.000 0.000
Bi1 0.01040(18) 0.01040(18) 0.0136(3) -0.00021(13) 0.00021(13) -0.00101(18)
Bi2 0.0104(2) 0.0113(2) 0.0162(3) 0.00237(14) -0.00174(14) -0.00136(13)
Bi3 0.0162(2) 0.0108(2) 0.0128(2) -0.00010(14) 0.00114(14) 0.00298(14)
Bi4 0.0107(2) 0.0107(2) 0.0145(4) 0.000 0.000 0.0018(3)

loop_
_atom_type_symbol
_atom_type_description
_atom_type_scat_dispersion_real
_atom_type_scat_dispersion_imag
_atom_type_scat_source
Bi Bi -4.1077 10.2566 'International Tables Vol C Tables 4.2.6.8 and 6.1.1.4'
Ca Ca 0.2262 0.3064 'International Tables Vol C Tables 4.2.6.8 and 6.1.1.4'
Mn Mn 0.3368 0.7283 'International Tables Vol C Tables 4.2.6.8 and 6.1.1.4'
Sm Sm -0.1638 3.4418 'International Tables Vol C Tables 4.2.6.8 and 6.1.1.4'

loop_
_geom_angle_atom_site_label_1
_geom_angle_atom_site_label_2
_geom_angle_atom_site_label_3
_geom_angle
_geom_angle_site_symmetry_1
_geom_angle_site_symmetry_3
Bi2 Ca1 Bi4 150.99(6) 8 .
Bi2 Ca1 Bi2 89.41(5) 8 2_545
Bi4 Ca1 Bi2 94.93(5) . 2_545
Bi2 Ca1 Bi3 116.03(5) 8 8
Bi4 Ca1 Bi3 92.75(4) . 8
Bi2 Ca1 Bi3 88.92(5) 2_545 8
Bi2 Ca1 Bi3 89.77(4) 8 .
Bi4 Ca1 Bi3 92.53(5) . .
Bi2 Ca1 Bi3 166.05(6) 2_545 .
Bi3 Ca1 Bi3 78.95(4) 8 .
Bi2 Ca1 Bi1 90.00(4) 8 3
Bi4 Ca1 Bi1 61.22(3) . 3
Bi2 Ca1 Bi1 92.30(4) 2_545 3
Bi3 Ca1 Bi1 153.95(6) 8 3
Bi3 Ca1 Bi1 101.62(5) . 3
Bi2 Ca1 Sm4 55.31(4) 8 8
Bi4 Ca1 Sm4 144.69(6) . 8
Bi2 Ca1 Sm4 112.27(6) 2_545 8
Bi3 Ca1 Sm4 66.81(5) 8 8
Bi3 Ca1 Sm4 56.59(4) . 8
Bi1 Ca1 Sm4 135.28(6) 3 8
Bi2 Ca1 Ca4 55.31(4) 8 8
Bi4 Ca1 Ca4 144.69(6) . 8
Bi2 Ca1 Ca4 112.27(6) 2_545 8
Bi3 Ca1 Ca4 66.81(5) 8 8
Bi3 Ca1 Ca4 56.59(4) . 8
Bi1 Ca1 Ca4 135.28(6) 3 8
Sm4 Ca1 Ca4 0.0 8 8
Bi2 Ca1 Sm3 54.81(3) 8 27_455
Bi4 Ca1 Sm3 105.60(5) . 27_455
Bi2 Ca1 Sm3 54.64(3) 2_545 27_455
Bi3 Ca1 Sm3 139.74(6) 8 27_455
Bi3 Ca1 Sm3 133.94(5) . 27_455
Bi1 Ca1 Sm3 55.99(3) 3 27_455
Sm4 Ca1 Sm3 108.42(5) 8 27_455
Ca4 Ca1 Sm3 108.42(5) 8 27_455
Bi2 Ca1 Ca3 54.81(3) 8 27_455
Bi4 Ca1 Ca3 105.60(5) . 27_455
Bi2 Ca1 Ca3 54.64(3) 2_545 27_455
Bi3 Ca1 Ca3 139.74(6) 8 27_455
Bi3 Ca1 Ca3 133.94(5) . 27_455
Bi1 Ca1 Ca3 55.99(3) 3 27_455
Sm4 Ca1 Ca3 108.42(5) 8 27_455
Ca4 Ca1 Ca3 108.42(5) 8 27_455
Sm3 Ca1 Ca3 0.0 27_455 27_455
Bi2 Ca1 Ca1 142.09(6) 8 8
Bi4 Ca1 Ca1 53.47(3) . 8
Bi2 Ca1 Ca1 123.54(7) 2_545 8
Bi3 Ca1 Ca1 53.87(4) 8 8
Bi3 Ca1 Ca1 53.58(4) . 8
Bi1 Ca1 Ca1 105.25(5) 3 8
Sm4 Ca1 Ca1 91.85(4) 8 8
Ca4 Ca1 Ca1 91.85(4) 8 8
Sm3 Ca1 Ca1 158.85(3) 27_455 8
Ca3 Ca1 Ca1 158.85(3) 27_455 8
Bi2 Ca1 Sm1 142.09(6) 8 8
Bi4 Ca1 Sm1 53.47(3) . 8
Bi2 Ca1 Sm1 123.54(7) 2_545 8
Bi3 Ca1 Sm1 53.87(4) 8 8
Bi3 Ca1 Sm1 53.58(4) . 8
Bi1 Ca1 Sm1 105.25(5) 3 8
Sm4 Ca1 Sm1 91.85(4) 8 8
Ca4 Ca1 Sm1 91.85(4) 8 8
Sm3 Ca1 Sm1 158.85(3) 27_455 8
Ca3 Ca1 Sm1 158.85(3) 27_455 8
Ca1 Ca1 Sm1 0.00(6) 8 8
Bi2 Ca2 Bi3 164.64(7) 6 3
Bi2 Ca2 Bi3 90.16(5) 6 19_565
Bi3 Ca2 Bi3 98.70(5) 3 19_565
Bi2 Ca2 Bi1 92.01(5) 6 .
Bi3 Ca2 Bi1 101.18(6) 3 .
Bi3 Ca2 Bi1 85.19(5) 19_565 .
Bi2 Ca2 Bi4 91.35(5) 6 .
Bi3 Ca2 Bi4 89.02(5) 3 .
Bi3 Ca2 Bi4 143.22(7) 19_565 .
Bi1 Ca2 Bi4 58.04(4) . .
Bi2 Ca2 Mn1 48.29(3) 6 21
Bi3 Ca2 Mn1 116.87(6) 3 21
Bi3 Ca2 Mn1 104.13(6) 19_565 21
Bi1 Ca2 Mn1 138.32(6) . 21
Bi4 Ca2 Mn1 104.12(5) . 21
Bi2 Ca2 Sm3 54.88(5) 6 26_565
Bi3 Ca2 Sm3 139.95(7) 3 26_565
Bi3 Ca2 Sm3 52.07(4) 19_565 26_565
Bi1 Ca2 Sm3 55.45(3) . 26_565
Bi4 Ca2 Sm3 100.69(6) . 26_565
Mn1 Ca2 Sm3 98.41(5) 21 26_565
Bi2 Ca2 Ca3 54.88(5) 6 26_565
Bi3 Ca2 Ca3 139.95(7) 3 26_565
Bi3 Ca2 Ca3 52.07(4) 19_565 26_565
Bi1 Ca2 Ca3 55.45(3) . 26_565
Bi4 Ca2 Ca3 100.69(6) . 26_565
Mn1 Ca2 Ca3 98.41(5) 21 26_565
Sm3 Ca2 Ca3 0.0 26_565 26_565
Bi2 Ca2 Bi2 85.25(5) 6 13_454
Bi3 Ca2 Bi2 79.64(4) 3 13_454
Bi3 Ca2 Bi2 135.63(7) 19_565 13_454
Bi1 Ca2 Bi2 138.98(6) . 13_454
Bi4 Ca2 Bi2 81.08(4) . 13_454
Mn1 Ca2 Bi2 44.05(2) 21 13_454
Sm3 Ca2 Bi2 140.02(6) 26_565 13_454
Ca3 Ca2 Bi2 140.02(6) 26_565 13_454
Bi2 Ca2 Sm4 113.24(7) 6 13_454
Bi3 Ca2 Sm4 53.90(5) 3 13_454
Bi3 Ca2 Sm4 94.09(6) 19_565 13_454
Bi1 Ca2 Sm4 154.75(7) . 13_454
Bi4 Ca2 Sm4 118.72(6) . 13_454
Mn1 Ca2 Sm4 66.31(5) 21 13_454
Sm3 Ca2 Sm4 139.84(7) 26_565 13_454
Ca3 Ca2 Sm4 139.84(7) 26_565 13_454
Bi2 Ca2 Sm4 49.06(4) 13_454 13_454
Bi2 Ca2 Ca4 113.24(7) 6 13_454
Bi3 Ca2 Ca4 53.90(5) 3 13_454
Bi3 Ca2 Ca4 94.09(6) 19_565 13_454
Bi1 Ca2 Ca4 154.75(7) . 13_454
Bi4 Ca2 Ca4 118.72(6) . 13_454
Mn1 Ca2 Ca4 66.31(5) 21 13_454
Sm3 Ca2 Ca4 139.84(7) 26_565 13_454
Ca3 Ca2 Ca4 139.84(7) 26_565 13_454
Bi2 Ca2 Ca4 49.06(4) 13_454 13_454
Sm4 Ca2 Ca4 0.0 13_454 13_454
Bi2 Ca2 Ca1 136.25(7) 6 3
Bi3 Ca2 Ca1 52.37(4) 3 3
Bi3 Ca2 Ca1 107.83(6) 19_565 3
Bi1 Ca2 Ca1 51.98(4) . 3
Bi4 Ca2 Ca1 50.64(4) . 3
Mn1 Ca2 Ca1 147.47(6) 21 3
Sm3 Ca2 Ca1 105.81(5) 26_565 3
Ca3 Ca2 Ca1 105.81(5) 26_565 3
Bi2 Ca2 Ca1 105.64(5) 13_454 3
Sm4 Ca2 Ca1 105.05(6) 13_454 3
Ca4 Ca2 Ca1 105.05(6) 13_454 3
Bi3 Ca3 Bi3 92.15(7) 2_545 8
Bi3 Ca3 Bi2 173.41(3) 2_545 20_656
Bi3 Ca3 Bi2 90.673(11) 8 20_656
Bi3 Ca3 Bi2 90.673(11) 2_545 31_655
Bi3 Ca3 Bi2 173.41(3) 8 31_655
Bi2 Ca3 Bi2 87.15(6) 20_656 31_655
Bi3 Ca3 Bi1 96.50(3) 2_545 25
Bi3 Ca3 Bi1 86.89(3) 8 25
Bi2 Ca3 Bi1 89.59(4) 20_656 25
Bi2 Ca3 Bi1 86.88(3) 31_655 25
Bi3 Ca3 Bi1 86.89(3) 2_545 20_656
Bi3 Ca3 Bi1 96.50(3) 8 20_656
Bi2 Ca3 Bi1 86.88(3) 20_656 20_656
Bi2 Ca3 Bi1 89.59(4) 31_655 20_656
Bi1 Ca3 Bi1 175.14(9) 25 20_656
Bi3 Ca3 Ca4 119.08(6) 2_545 .
Bi3 Ca3 Ca4 56.01(4) 8 .
Bi2 Ca3 Ca4 58.17(4) 20_656 .
Bi2 Ca3 Ca4 127.13(7) 31_655 .
Bi1 Ca3 Ca4 126.79(3) 25 .
Bi1 Ca3 Ca4 53.53(3) 20_656 .
Bi3 Ca3 Sm4 56.01(4) 2_545 5
Bi3 Ca3 Sm4 119.08(6) 8 5
Bi2 Ca3 Sm4 127.13(7) 20_656 5
Bi2 Ca3 Sm4 58.17(4) 31_655 5
Bi1 Ca3 Sm4 53.53(3) 25 5
Bi1 Ca3 Sm4 126.79(3) 20_656 5
Ca4 Ca3 Sm4 174.0 . 5
Bi3 Ca3 Ca4 56.01(4) 2_545 5
Bi3 Ca3 Ca4 119.08(6) 8 5
Bi2 Ca3 Ca4 127.13(7) 20_656 5
Bi2 Ca3 Ca4 58.17(4) 31_655 5
Bi1 Ca3 Ca4 53.53(3) 25 5
Bi1 Ca3 Ca4 126.79(3) 20_656 5
Ca4 Ca3 Ca4 173.97(11) . 5
Sm4 Ca3 Ca4 0.0 5 5
Bi3 Ca3 Ca1 129.14(3) 2_545 27
Bi3 Ca3 Ca1 121.19(3) 8 27
Bi2 Ca3 Ca1 53.41(4) 20_656 27
Bi2 Ca3 Ca1 52.85(4) 31_655 27
Bi1 Ca3 Ca1 53.50(4) 25 27
Bi1 Ca3 Ca1 121.64(7) 20_656 27
Ca4 Ca3 Ca1 111.55(6) . 27
Sm4 Ca3 Ca1 73.73(5) 5 27
Ca4 Ca3 Ca1 73.73(5) 5 27
Bi3 Ca3 Sm1 129.14(3) 2_545 27
Bi3 Ca3 Sm1 121.19(3) 8 27
Bi2 Ca3 Sm1 53.41(4) 20_656 27
Bi2 Ca3 Sm1 52.85(4) 31_655 27
Bi1 Ca3 Sm1 53.50(4) 25 27
Bi1 Ca3 Sm1 121.64(7) 20_656 27
Ca4 Ca3 Sm1 111.55(6) . 27
Sm4 Ca3 Sm1 73.73(5) 5 27
Ca4 Ca3 Sm1 73.73(5) 5 27
Ca1 Ca3 Sm1 0.00(5) 27 27
Bi2 Ca4 Bi1 168.70(8) . 20_656
Bi2 Ca4 Bi3 89.59(5) . 6
Bi1 Ca4 Bi3 88.37(5) 20_656 6
Bi2 Ca4 Bi3 89.57(5) . 8
Bi1 Ca4 Bi3 97.61(6) 20_656 8
Bi3 Ca4 Bi3 150.68(8) 6 8
Bi2 Ca4 Bi2 84.73(5) . 20_656
Bi1 Ca4 Bi2 87.03(5) 20_656 20_656
Bi3 Ca4 Bi2 122.64(7) 6 20_656
Bi3 Ca4 Bi2 86.44(5) 8 20_656
Bi2 Ca4 Ca1 55.63(4) . 8
Bi1 Ca4 Ca1 135.65(7) 20_656 8
Bi3 Ca4 Ca1 100.45(6) 6 8
Bi3 Ca4 Ca1 55.97(4) 8 8
Bi2 Ca4 Ca1 121.40(7) 20_656 8
Bi2 Ca4 Sm1 55.63(4) . 8
Bi1 Ca4 Sm1 135.65(7) 20_656 8
Bi3 Ca4 Sm1 100.45(6) 6 8
Bi3 Ca4 Sm1 55.97(4) 8 8
Bi2 Ca4 Sm1 121.40(7) 20_656 8
Ca1 Ca4 Sm1 0.00(7) 8 8
Bi2 Ca4 Ca3 122.18(6) . .
Bi1 Ca4 Ca3 57.51(3) 20_656 .
Bi3 Ca4 Ca3 145.00(7) 6 .
Bi3 Ca4 Ca3 53.42(5) 8 .
Bi2 Ca4 Ca3 54.46(5) 20_656 .
Ca1 Ca4 Ca3 109.39(7) 8 .
Sm1 Ca4 Ca3 109.39(7) 8 .
Bi2 Ca4 Bi3 102.67(6) . .
Bi1 Ca4 Bi3 87.96(5) 20_656 .
Bi3 Ca4 Bi3 80.58(5) 6 .
Bi3 Ca4 Bi3 71.03(4) 8 .
Bi2 Ca4 Bi3 156.04(7) 20_656 .
Ca1 Ca4 Bi3 51.75(4) 8 .
Sm1 Ca4 Bi3 51.75(4) 8 .
Ca3 Ca4 Bi3 103.66(6) . .
Bi2 Ca4 Sm2 65.36(5) . 13_554
Bi1 Ca4 Sm2 104.84(6) 20_656 13_554
Bi3 Ca4 Sm2 52.83(4) 6 13_554
Bi3 Ca4 Sm2 148.75(7) 8 13_554
Bi2 Ca4 Sm2 73.50(5) 20_656 13_554
Ca1 Ca4 Sm2 115.12(7) 8 13_554
Sm1 Ca4 Sm2 115.12(7) 8 13_554
Ca3 Ca4 Sm2 123.88(8) . 13_554
Bi3 Ca4 Sm2 130.36(7) . 13_554
Bi2 Ca4 Ca2 65.36(5) . 13_554
Bi1 Ca4 Ca2 104.84(6) 20_656 13_554
Bi3 Ca4 Ca2 52.83(4) 6 13_554
Bi3 Ca4 Ca2 148.75(7) 8 13_554
Bi2 Ca4 Ca2 73.50(5) 20_656 13_554
Ca1 Ca4 Ca2 115.12(7) 8 13_554
Sm1 Ca4 Ca2 115.12(7) 8 13_554
Ca3 Ca4 Ca2 123.88(8) . 13_554
Bi3 Ca4 Ca2 130.36(7) . 13_554
Sm2 Ca4 Ca2 0.0 13_554 13_554
Bi2 Mn1 Bi2 105.792(9) 2_545 25
Bi2 Mn1 Bi2 117.111(19) 2_545 12_454
Bi2 Mn1 Bi2 105.792(9) 25 12_454
Bi2 Mn1 Bi2 105.792(9) 2_545 27_455
Bi2 Mn1 Bi2 117.111(19) 25 27_455
Bi2 Mn1 Bi2 105.792(9) 12_454 27_455
Bi2 Mn1 Ca2 57.90(3) 2_545 8
Bi2 Mn1 Ca2 156.61(3) 25 8
Bi2 Mn1 Ca2 72.52(3) 12_454 8
Bi2 Mn1 Ca2 85.07(3) 27_455 8
Bi2 Mn1 Sm2 57.90(3) 2_545 8
Bi2 Mn1 Sm2 156.61(3) 25 8
Bi2 Mn1 Sm2 72.52(3) 12_454 8
Bi2 Mn1 Sm2 85.07(3) 27_455 8
Ca2 Mn1 Sm2 0.00(8) 8 8
Bi2 Mn1 Sm2 156.61(3) 2_545 21_556
Bi2 Mn1 Sm2 72.52(3) 25 21_556
Bi2 Mn1 Sm2 85.07(3) 12_454 21_556
Bi2 Mn1 Sm2 57.90(3) 27_455 21_556
Ca2 Mn1 Sm2 129.46(4) 8 21_556
Sm2 Mn1 Sm2 129.46(4) 8 21_556
Bi2 Mn1 Ca2 156.61(3) 2_545 21_556
Bi2 Mn1 Ca2 72.52(3) 25 21_556
Bi2 Mn1 Ca2 85.07(3) 12_454 21_556
Bi2 Mn1 Ca2 57.90(3) 27_455 21_556
Ca2 Mn1 Ca2 129.46(4) 8 21_556
Sm2 Mn1 Ca2 129.5 8 21_556
Sm2 Mn1 Ca2 0.0 21_556 21_556
Bi2 Mn1 Sm2 85.07(3) 2_545 30
Bi2 Mn1 Sm2 57.90(3) 25 30
Bi2 Mn1 Sm2 156.61(3) 12_454 30
Bi2 Mn1 Sm2 72.52(3) 27_455 30
Ca2 Mn1 Sm2 129.46(4) 8 30
Sm2 Mn1 Sm2 129.46(4) 8 30
Sm2 Mn1 Sm2 74.27(6) 21_556 30
Ca2 Mn1 Sm2 74.27(6) 21_556 30
Bi2 Mn1 Ca2 85.07(3) 2_545 30
Bi2 Mn1 Ca2 57.90(3) 25 30
Bi2 Mn1 Ca2 156.61(3) 12_454 30
Bi2 Mn1 Ca2 72.52(3) 27_455 30
Ca2 Mn1 Ca2 129.46(4) 8 30
Sm2 Mn1 Ca2 129.5 8 30
Sm2 Mn1 Ca2 74.3 21_556 30
Ca2 Mn1 Ca2 74.27(6) 21_556 30
Sm2 Mn1 Ca2 0.0 30 30
Bi2 Mn1 Ca2 72.52(3) 2_545 7_455
Bi2 Mn1 Ca2 85.07(3) 25 7_455
Bi2 Mn1 Ca2 57.90(3) 12_454 7_455
Bi2 Mn1 Ca2 156.61(3) 27_455 7_455
Ca2 Mn1 Ca2 74.27(6) 8 7_455
Sm2 Mn1 Ca2 74.3 8 7_455
Sm2 Mn1 Ca2 129.5 21_556 7_455
Ca2 Mn1 Ca2 129.46(4) 21_556 7_455
Sm2 Mn1 Ca2 129.5 30 7_455
Ca2 Mn1 Ca2 129.46(4) 30 7_455
Bi2 Mn1 Sm2 72.52(3) 2_545 7_455
Bi2 Mn1 Sm2 85.07(3) 25 7_455
Bi2 Mn1 Sm2 57.90(3) 12_454 7_455
Bi2 Mn1 Sm2 156.61(3) 27_455 7_455
Ca2 Mn1 Sm2 74.27(6) 8 7_455
Sm2 Mn1 Sm2 74.27(6) 8 7_455
Sm2 Mn1 Sm2 129.46(4) 21_556 7_455
Ca2 Mn1 Sm2 129.46(4) 21_556 7_455
Sm2 Mn1 Sm2 129.46(4) 30 7_455
Ca2 Mn1 Sm2 129.46(4) 30 7_455
Ca2 Mn1 Sm2 0.00(4) 7_455 7_455
Sm4 Bi1 Ca4 0.0 26_565 26_565
Sm4 Bi1 Sm4 81.15(8) 26_565 29
Ca4 Bi1 Sm4 81.15(8) 26_565 29
Sm4 Bi1 Ca4 81.1 26_565 29
Ca4 Bi1 Ca4 81.15(8) 26_565 29
Sm4 Bi1 Ca4 0.0 29 29
Sm4 Bi1 Sm1 88.87(5) 26_565 8
Ca4 Bi1 Sm1 88.87(5) 26_565 8
Sm4 Bi1 Sm1 143.73(5) 29 8
Ca4 Bi1 Sm1 143.73(5) 29 8
Sm4 Bi1 Ca1 88.87(5) 26_565 8
Ca4 Bi1 Ca1 88.87(5) 26_565 8
Sm4 Bi1 Ca1 143.73(5) 29 8
Ca4 Bi1 Ca1 143.73(5) 29 8
Sm1 Bi1 Ca1 0.0 8 8
Sm4 Bi1 Ca1 143.73(5) 26_565 3
Ca4 Bi1 Ca1 143.73(5) 26_565 3
Sm4 Bi1 Ca1 88.87(5) 29 3
Ca4 Bi1 Ca1 88.87(5) 29 3
Sm1 Bi1 Ca1 117.6 8 3
Ca1 Bi1 Ca1 117.65(6) 8 3
Sm4 Bi1 Sm1 143.73(5) 26_565 3
Ca4 Bi1 Sm1 143.73(5) 26_565 3
Sm4 Bi1 Sm1 88.87(5) 29 3
Ca4 Bi1 Sm1 88.87(5) 29 3
Sm1 Bi1 Sm1 117.65(6) 8 3
Ca1 Bi1 Sm1 117.65(6) 8 3
Ca1 Bi1 Sm1 0.00(2) 3 3
Sm4 Bi1 Bi4 139.43(4) 26_565 .
Ca4 Bi1 Bi4 139.43(4) 26_565 .
Sm4 Bi1 Bi4 139.43(4) 29 .
Ca4 Bi1 Bi4 139.43(4) 29 .
Sm1 Bi1 Bi4 58.82(3) 8 .
Ca1 Bi1 Bi4 58.82(3) 8 .
Ca1 Bi1 Bi4 58.82(3) 3 .
Sm1 Bi1 Bi4 58.82(3) 3 .
Sm4 Bi1 Ca2 138.76(5) 26_565 .
Ca4 Bi1 Ca2 138.76(5) 26_565 .
Sm4 Bi1 Ca2 86.39(5) 29 .
Ca4 Bi1 Ca2 86.39(5) 29 .
Sm1 Bi1 Ca2 78.43(5) 8 .
Ca1 Bi1 Ca2 78.43(5) 8 .
Ca1 Bi1 Ca2 74.39(5) 3 .
Sm1 Bi1 Ca2 74.39(5) 3 .
Bi4 Bi1 Ca2 63.03(3) . .
Sm4 Bi1 Sm2 86.39(5) 26_565 7_455
Ca4 Bi1 Sm2 86.39(5) 26_565 7_455
Sm4 Bi1 Sm2 138.76(5) 29 7_455
Ca4 Bi1 Sm2 138.76(5) 29 7_455
Sm1 Bi1 Sm2 74.39(5) 8 7_455
Ca1 Bi1 Sm2 74.39(5) 8 7_455
Ca1 Bi1 Sm2 78.43(5) 3 7_455
Sm1 Bi1 Sm2 78.43(5) 3 7_455
Bi4 Bi1 Sm2 63.03(3) . 7_455
Ca2 Bi1 Sm2 126.1 . 7_455
Mn1 Bi2 Sm2 73.81(4) 25 6
Mn1 Bi2 Ca2 73.81(4) 25 6
Sm2 Bi2 Ca2 0.0 6 6
Mn1 Bi2 Ca4 85.53(4) 25 .
Sm2 Bi2 Ca4 141.32(5) 6 .
Ca2 Bi2 Ca4 141.32(5) 6 .
Mn1 Bi2 Ca1 137.80(4) 25 8
Sm2 Bi2 Ca1 144.87(5) 6 8
Ca2 Bi2 Ca1 144.87(5) 6 8
Ca4 Bi2 Ca1 69.06(5) . 8
Mn1 Bi2 Sm1 137.80(4) 25 8
Sm2 Bi2 Sm1 144.87(5) 6 8
Ca2 Bi2 Sm1 144.87(5) 6 8
Ca4 Bi2 Sm1 69.06(5) . 8
Ca1 Bi2 Sm1 0.00(6) 8 8
Mn1 Bi2 Sm1 130.05(3) 25 4_554
Sm2 Bi2 Sm1 81.29(5) 6 4_554
Ca2 Bi2 Sm1 81.29(5) 6 4_554
Ca4 Bi2 Sm1 88.06(5) . 4_554
Ca1 Bi2 Sm1 83.64(5) 8 4_554
Sm1 Bi2 Sm1 83.64(5) 8 4_554
Mn1 Bi2 Ca1 130.05(3) 25 4_554
Sm2 Bi2 Ca1 81.29(5) 6 4_554
Ca2 Bi2 Ca1 81.29(5) 6 4_554
Ca4 Bi2 Ca1 88.06(5) . 4_554
Ca1 Bi2 Ca1 83.64(5) 8 4_554
Sm1 Bi2 Ca1 83.6 8 4_554
Sm1 Bi2 Ca1 0.0 4_554 4_554
Mn1 Bi2 Sm3 135.47(3) 25 26_565
Sm2 Bi2 Sm3 72.86(4) 6 26_565
Ca2 Bi2 Sm3 72.86(4) 6 26_565
Ca4 Bi2 Sm3 138.11(5) . 26_565
Ca1 Bi2 Sm3 72.34(4) 8 26_565
Sm1 Bi2 Sm3 72.34(4) 8 26_565
Sm1 Bi2 Sm3 71.96(4) 4_554 26_565
Ca1 Bi2 Sm3 71.96(4) 4_554 26_565
Mn1 Bi2 Ca3 135.47(3) 25 26_565
Sm2 Bi2 Ca3 72.86(4) 6 26_565
Ca2 Bi2 Ca3 72.86(4) 6 26_565
Ca4 Bi2 Ca3 138.11(5) . 26_565
Ca1 Bi2 Ca3 72.34(4) 8 26_565
Sm1 Bi2 Ca3 72.34(4) 8 26_565
Sm1 Bi2 Ca3 71.96(4) 4_554 26_565
Ca1 Bi2 Ca3 71.96(4) 4_554 26_565
Sm3 Bi2 Ca3 0.0 26_565 26_565
Mn1 Bi2 Sm4 81.10(4) 25 26_565
Sm2 Bi2 Sm4 84.92(5) 6 26_565
Ca2 Bi2 Sm4 84.92(5) 6 26_565
Ca4 Bi2 Sm4 124.3 . 26_565
Ca1 Bi2 Sm4 86.16(5) 8 26_565
Sm1 Bi2 Sm4 86.16(5) 8 26_565
Sm1 Bi2 Sm4 139.27(5) 4_554 26_565
Ca1 Bi2 Sm4 139.27(5) 4_554 26_565
Sm3 Bi2 Sm4 67.37(4) 26_565 26_565
Ca3 Bi2 Sm4 67.37(4) 26_565 26_565
Sm3 Bi3 Ca3 0.0 4_554 4_554
Sm3 Bi3 Sm2 140.18(4) 4_554 3
Ca3 Bi3 Sm2 140.18(4) 4_554 3
Sm3 Bi3 Ca2 140.18(4) 4_554 3
Ca3 Bi3 Ca2 140.18(4) 4_554 3
Sm2 Bi3 Ca2 0.0 3 3
Sm3 Bi3 Sm1 124.87(5) 4_554 8
Ca3 Bi3 Sm1 124.87(5) 4_554 8
Sm2 Bi3 Sm1 77.51(5) 3 8
Ca2 Bi3 Sm1 77.51(5) 3 8
Sm3 Bi3 Ca1 124.87(5) 4_554 8
Ca3 Bi3 Ca1 124.87(5) 4_554 8
Sm2 Bi3 Ca1 77.51(5) 3 8
Ca2 Bi3 Ca1 77.51(5) 3 8
Sm1 Bi3 Ca1 0.0 8 8
Sm3 Bi3 Sm4 75.53(4) 4_554 6
Ca3 Bi3 Sm4 75.53(4) 4_554 6
Sm2 Bi3 Sm4 73.27(6) 3 6
Ca2 Bi3 Sm4 73.27(6) 3 6
Sm1 Bi3 Sm4 87.03(5) 8 6
Ca1 Bi3 Sm4 87.03(5) 8 6
Sm3 Bi3 Ca4 75.53(4) 4_554 6
Ca3 Bi3 Ca4 75.53(4) 4_554 6
Sm2 Bi3 Ca4 73.27(6) 3 6
Ca2 Bi3 Ca4 73.27(6) 3 6
Sm1 Bi3 Ca4 87.03(5) 8 6
Ca1 Bi3 Ca4 87.03(5) 8 6
Sm4 Bi3 Ca4 0.0 6 6
Sm3 Bi3 Ca1 138.00(4) 4_554 .
Ca3 Bi3 Ca1 138.00(4) 4_554 .
Sm2 Bi3 Ca1 76.44(5) 3 .
Ca2 Bi3 Ca1 76.44(5) 3 .
Sm1 Bi3 Ca1 72.6 8 .
Ca1 Bi3 Ca1 72.56(5) 8 .
Sm4 Bi3 Ca1 146.47(5) 6 .
Ca4 Bi3 Ca1 146.47(5) 6 .
Sm3 Bi3 Sm4 70.57(4) 4_554 8
Ca3 Bi3 Sm4 70.57(4) 4_554 8
Sm2 Bi3 Sm4 137.28(5) 3 8
Ca2 Bi3 Sm4 137.28(5) 3 8
Sm1 Bi3 Sm4 110.87(5) 8 8
Ca1 Bi3 Sm4 110.87(5) 8 8
Sm4 Bi3 Sm4 146.04(6) 6 8
Ca4 Bi3 Sm4 146.04(6) 6 8
Ca1 Bi3 Sm4 67.44(5) . 8
Sm3 Bi3 Ca4 70.57(4) 4_554 8
Ca3 Bi3 Ca4 70.57(4) 4_554 8
Sm2 Bi3 Ca4 137.28(5) 3 8
Ca2 Bi3 Ca4 137.28(5) 3 8
Sm1 Bi3 Ca4 110.87(5) 8 8
Ca1 Bi3 Ca4 110.87(5) 8 8
Sm4 Bi3 Ca4 146.0 6 8
Ca4 Bi3 Ca4 146.04(6) 6 8
Ca1 Bi3 Ca4 67.44(5) . 8
Sm4 Bi3 Ca4 0.0 8 8
Sm1 Bi4 Ca1 0.0 7_455 7_455
Sm1 Bi4 Sm1 73.06(6) 7_455 3
Ca1 Bi4 Sm1 73.06(6) 7_455 3
Sm1 Bi4 Ca1 73.1 7_455 3
Ca1 Bi4 Ca1 73.06(6) 7_455 3
Sm1 Bi4 Ca1 0.0 3 3
Sm1 Bi4 Sm1 142.42(7) 7_455 8
Ca1 Bi4 Sm1 142.42(7) 7_455 8
Sm1 Bi4 Sm1 119.92(6) 3 8
Ca1 Bi4 Sm1 119.92(6) 3 8
Sm1 Bi4 Ca1 142.4 7_455 8
Ca1 Bi4 Ca1 142.42(7) 7_455 8
Sm1 Bi4 Ca1 119.9 3 8
Ca1 Bi4 Ca1 119.92(6) 3 8
Sm1 Bi4 Ca1 0.0 8 8
Sm1 Bi4 Ca1 119.9 7_455 .
Ca1 Bi4 Ca1 119.92(6) 7_455 .
Sm1 Bi4 Ca1 142.4 3 .
Ca1 Bi4 Ca1 142.41(7) 3 .
Sm1 Bi4 Ca1 73.1 8 .
Ca1 Bi4 Ca1 73.06(6) 8 .
Sm1 Bi4 Bi1 120.04(3) 7_455 .
Ca1 Bi4 Bi1 120.04(3) 7_455 .
Sm1 Bi4 Bi1 59.96(3) 3 .
Ca1 Bi4 Bi1 59.96(3) 3 .
Sm1 Bi4 Bi1 59.96(3) 8 .
Ca1 Bi4 Bi1 59.96(3) 8 .
Ca1 Bi4 Bi1 120.04(3) . .
Sm1 Bi4 Bi1 59.96(3) 7_455 3
Ca1 Bi4 Bi1 59.96(3) 7_455 3
Sm1 Bi4 Bi1 120.04(3) 3 3
Ca1 Bi4 Bi1 120.04(3) 3 3
Sm1 Bi4 Bi1 120.04(3) 8 3
Ca1 Bi4 Bi1 120.04(3) 8 3
Ca1 Bi4 Bi1 59.96(3) . 3
Bi1 Bi4 Bi1 180.0 . 3
Sm1 Bi4 Ca2 73.89(5) 7_455 .
Ca1 Bi4 Ca2 73.89(5) 7_455 .
Sm1 Bi4 Ca2 73.05(5) 3 .
Ca1 Bi4 Ca2 73.05(5) 3 .
Sm1 Bi4 Ca2 77.00(5) 8 .
Ca1 Bi4 Ca2 77.00(5) 8 .
Ca1 Bi4 Ca2 142.57(5) . .
Bi1 Bi4 Ca2 58.94(3) . .
Bi1 Bi4 Ca2 121.06(3) 3 .

loop_
_geom_bond_atom_site_label_1
_geom_bond_atom_site_label_2
_geom_bond_distance
_geom_bond_site_symmetry_2
Ca1 Bi2 3.2313(17) 8
Ca1 Bi4 3.2555(17) .
Ca1 Bi2 3.2621(19) 2_545
Ca1 Bi3 3.2689(18) 8
Ca1 Bi3 3.2812(19) .
Ca1 Bi1 3.2941(18) 3
Ca1 Sm4 3.656(3) 8
Ca1 Ca4 3.656(3) 8
Ca1 Sm3 3.863(3) 27_455
Ca1 Ca3 3.863(3) 27_455
Ca1 Ca1 3.876(3) 8
Ca1 Sm1 3.876(3) 8
Ca2 Bi2 3.204(2) 6
Ca2 Bi3 3.228(2) 3
Ca2 Bi3 3.339(2) 19_565
Ca2 Bi1 3.367(2) .
Ca2 Bi4 3.503(2) .
Ca2 Mn1 3.632(2) 21
Ca2 Sm3 3.871(2) 26_565
Ca2 Ca3 3.871(2) 26_565
Ca2 Bi2 3.873(2) 13_454
Ca2 Sm4 3.880(3) 13_454
Ca2 Ca4 3.880(3) 13_454
Ca2 Ca1 4.027(3) 3
Ca3 Bi3 3.2004(19) 2_545
Ca3 Bi3 3.2004(19) 8
Ca3 Bi2 3.3134(19) 20_656
Ca3 Bi2 3.3134(19) 31_655
Ca3 Bi1 3.3968(3) 25
Ca3 Bi1 3.3968(3) 20_656
Ca3 Ca4 3.758(2) .
Ca3 Sm4 3.758(2) 5
Ca3 Ca4 3.758(2) 5
Ca3 Ca1 3.863(3) 27
Ca3 Sm1 3.863(3) 27
Ca4 Bi2 3.219(2) .
Ca4 Bi1 3.238(2) 20_656
Ca4 Bi3 3.273(2) 6
Ca4 Bi3 3.305(2) 8
Ca4 Bi2 3.460(2) 20_656
Ca4 Ca1 3.656(3) 8
Ca4 Sm1 3.656(3) 8
Ca4 Bi3 3.826(2) .
Ca4 Sm2 3.880(3) 13_554
Ca4 Ca2 3.880(3) 13_554
Mn1 Bi2 2.8234(4) 2_545
Mn1 Bi2 2.8234(4) 25
Mn1 Bi2 2.8234(4) 12_454
Mn1 Bi2 2.8234(4) 27_455
Mn1 Ca2 3.632(2) 8
Mn1 Sm2 3.632(2) 8
Mn1 Sm2 3.632(2) 21_556
Mn1 Ca2 3.632(2) 21_556
Mn1 Sm2 3.632(2) 30
Mn1 Ca2 3.632(2) 30
Mn1 Ca2 3.632(2) 7_455
Mn1 Sm2 3.632(2) 7_455
Bi1 Sm4 3.238(2) 26_565
Bi1 Ca4 3.238(2) 26_565
Bi1 Sm4 3.238(2) 29
Bi1 Ca4 3.238(2) 29
Bi1 Sm1 3.2940(18) 8
Bi1 Ca1 3.2940(18) 8
Bi1 Ca1 3.2940(18) 3
Bi1 Sm1 3.2940(18) 3
Bi1 Bi4 3.3349(6) .
Bi1 Sm2 3.367(2) 7_455
Bi2 Mn1 2.8234(4) 25
Bi2 Sm2 3.204(2) 6
Bi2 Ca2 3.204(2) 6
Bi2 Ca1 3.2313(17) 8
Bi2 Sm1 3.2313(17) 8
Bi2 Sm1 3.2621(19) 4_554
Bi2 Ca1 3.2621(19) 4_554
Bi2 Sm3 3.3133(19) 26_565
Bi2 Ca3 3.3133(19) 26_565
Bi2 Sm4 3.460(2) 26_565
Bi3 Sm3 3.2005(19) 4_554
Bi3 Ca3 3.2005(19) 4_554
Bi3 Sm2 3.228(2) 3
Bi3 Ca2 3.228(2) 3
Bi3 Sm1 3.2690(18) 8
Bi3 Ca1 3.2690(18) 8
Bi3 Sm4 3.273(2) 6
Bi3 Ca4 3.273(2) 6
Bi3 Sm4 3.305(2) 8
Bi3 Ca4 3.305(2) 8
Bi4 Sm1 3.2555(17) 7_455
Bi4 Ca1 3.2555(17) 7_455
Bi4 Sm1 3.2555(17) 3
Bi4 Ca1 3.2555(17) 3
Bi4 Sm1 3.2555(17) 8
Bi4 Ca1 3.2555(17) 8
Bi4 Bi1 3.3349(6) 3
